data_7240631
loop_
_publ_author_name
'Bryndal, Iwona'
'Drozd, Marek'
'Lis, Tadeusz'
'Zar\;eba, Jan Kazimierz'
'Ratajczak, Henryk'

_publ_section_title
;
 Structural diversity of hydrogen-bonded complexes comprising phenol-based
 and pyridine-based components: NLO properties, crystallographic and
 spectroscopic studies
;
_journal_name_full CrystEngComm
_journal_paper_doi 10.1039/D0CE00606H
_journal_year 2020
_chemical_formula_moiety 'C6 H3 N2 O5, C5 H7 N2'
_chemical_formula_sum 'C11 H10 N4 O5'
_chemical_formula_weight 278.23
_chemical_name_common '2-aminopyridinium 2,5-dinitrophenolate'
_chemical_name_systematic '2-aminopyridinium 2,5-dinitrophenolate'
_space_group_crystal_system orthorhombic
_space_group_IT_number 33
_space_group_name_Hall 'P 2c -2n'
_space_group_name_H-M_alt 'P n a 21'
_atom_sites_solution_hydrogens geom
_atom_sites_solution_primary direct
_atom_sites_solution_secondary difmap
_audit_creation_method SHELXL-2018/1
_audit_update_record
;
2020-03-19 deposited with the CCDC.	2020-06-04 downloaded from the CCDC.
;
_cell_angle_alpha 90
_cell_angle_beta 90
_cell_angle_gamma 90
_cell_formula_units_Z 8
_cell_length_a 30.030(9)
_cell_length_b 3.7280(9)
_cell_length_c 21.080(8)
_cell_measurement_reflns_used 494
_cell_measurement_temperature 100(2)
_cell_measurement_theta_max 30.660
_cell_measurement_theta_min 2.804
_cell_volume 2359.9(13)
_computing_cell_refinement
;
CrysAlisPro, Agilent Technologies,
Version 1.171.36.21 (release 14-08-2012 CrysAlis171 .NET)
(compiled Sep 14 2012,17:21:16)
;
_computing_data_collection
;
CrysAlisPro, Agilent Technologies,
Version 1.171.36.21 (release 14-08-2012 CrysAlis171 .NET)
(compiled Sep 14 2012,17:21:16)
;
_computing_data_reduction
;
CrysAlisPro, Agilent Technologies,
Version 1.171.36.21 (release 14-08-2012 CrysAlis171 .NET)
(compiled Sep 14 2012,17:21:16)
;
_computing_structure_refinement 'SHELXL-2018/1 (Sheldrick, 2015)'
_computing_structure_solution 'SHELXS-97 (Sheldrick, 2008)'
_diffrn_ambient_temperature 100(2)
_diffrn_detector_area_resol_mean 10.3456
_diffrn_measured_fraction_theta_full 0.962
_diffrn_measured_fraction_theta_max 0.816
_diffrn_measurement_device_type 'Xcalibur, Ruby'
_diffrn_measurement_method '\w scans'
_diffrn_radiation_monochromator graphite
_diffrn_radiation_type MoK\a
_diffrn_radiation_wavelength 0.71073
_diffrn_reflns_av_R_equivalents 0.0790
_diffrn_reflns_av_unetI/netI 0.1366
_diffrn_reflns_Laue_measured_fraction_full 0.962
_diffrn_reflns_Laue_measured_fraction_max 0.816
_diffrn_reflns_limit_h_max 24
_diffrn_reflns_limit_h_min -36
_diffrn_reflns_limit_k_max 1
_diffrn_reflns_limit_k_min -5
_diffrn_reflns_limit_l_max 14
_diffrn_reflns_limit_l_min -29
_diffrn_reflns_number 5448
_diffrn_reflns_point_group_measured_fraction_full 0.639
_diffrn_reflns_point_group_measured_fraction_max 0.519
_diffrn_reflns_theta_full 25.500
_diffrn_reflns_theta_max 30.700
_diffrn_reflns_theta_min 3.201
_diffrn_source 'Enhance (Mo) X-ray Source'
_exptl_absorpt_coefficient_mu 0.127
_exptl_absorpt_correction_type none
_exptl_crystal_colour red
_exptl_crystal_density_diffrn 1.566
_exptl_crystal_description needle
_exptl_crystal_F_000 1152
_exptl_crystal_size_max 0.600
_exptl_crystal_size_mid 0.030
_exptl_crystal_size_min 0.030
_refine_diff_density_max 0.344
_refine_diff_density_min -0.380
_refine_diff_density_rms 0.077
_refine_ls_abs_structure_details
;
 Flack x determined using 297 quotients [(I+)-(I-)]/[(I+)+(I-)]
 (Parsons, Flack and Wagner, Acta Cryst. B69 (2013) 249-259).
;
_refine_ls_abs_structure_Flack -1.7(10)
_refine_ls_extinction_method none
_refine_ls_goodness_of_fit_ref 1.019
_refine_ls_hydrogen_treatment constr
_refine_ls_matrix_type full
_refine_ls_number_parameters 355
_refine_ls_number_reflns 3817
_refine_ls_number_restraints 1
_refine_ls_restrained_S_all 1.018
_refine_ls_R_factor_all 0.1611
_refine_ls_R_factor_gt 0.0811
_refine_ls_shift/su_max 0.000
_refine_ls_shift/su_mean 0.000
_refine_ls_structure_factor_coef Fsqd
_refine_ls_weighting_details 'w=1/[\s^2^(Fo^2^)+(0.0212P)^2^] where P=(Fo^2^+2Fc^2^)/3'
_refine_ls_weighting_scheme calc
_refine_ls_wR_factor_gt 0.1027
_refine_ls_wR_factor_ref 0.1283
_reflns_Friedel_coverage 0.242
_reflns_Friedel_fraction_full 0.297
_reflns_Friedel_fraction_max 0.208
_reflns_number_gt 2041
_reflns_number_total 3817
_reflns_threshold_expression 'I > 2\s(I)'
_cod_data_source_file d0ce00606h2.cif
_cod_data_source_block 2ap6f1
_cod_database_code 7240631
_shelx_shelxl_version_number 2018/1
_shelx_space_group_comment
;
The symmetry employed for this shelxl refinement is uniquely defined
by the following loop, which should always be used as a source of
symmetry information in preference to the above space-group names.
They are only intended as comments.
;
_shelx_estimated_absorpt_t_min 0.928
_shelx_estimated_absorpt_t_max 0.996

loop_
_space_group_symop_operation_xyz
'x, y, z'
'-x, -y, z+1/2'
'x+1/2, -y+1/2, z'
'-x+1/2, y+1/2, z+1/2'

loop_
_atom_site_label
_atom_site_type_symbol
_atom_site_fract_x
_atom_site_fract_y
_atom_site_fract_z
_atom_site_U_iso_or_equiv
_atom_site_adp_type
_atom_site_occupancy
_atom_site_site_symmetry_order
_atom_site_calc_flag
_atom_site_refinement_flags_posn
_atom_site_refinement_flags_adp
_atom_site_refinement_flags_occupancy
_atom_site_disorder_assembly
_atom_site_disorder_group
N1A N 0.5805(2) -0.401(2) 0.4111(3) 0.0148(15) Uani 1 1 d . . . . .
H1A H 0.567905 -0.334656 0.446904 0.018 Uiso 1 1 calc R U . . .
C2A C 0.6242(2) -0.327(2) 0.4019(4) 0.0137(17) Uani 1 1 d . . . . .
C3A C 0.6444(2) -0.441(2) 0.3441(4) 0.0145(19) Uani 1 1 d . . . . .
H3A H 0.675130 -0.399478 0.336416 0.017 Uiso 1 1 calc R U . . .
C4A C 0.6184(3) -0.611(2) 0.2999(4) 0.018(2) Uani 1 1 d . . . . .
H4A H 0.631420 -0.684032 0.260968 0.022 Uiso 1 1 calc R U . . .
C5A C 0.5733(3) -0.679(2) 0.3104(4) 0.017(2) Uani 1 1 d . . . . .
H5A H 0.555682 -0.795433 0.279150 0.020 Uiso 1 1 calc R U . . .
C6A C 0.5554(3) -0.574(3) 0.3669(4) 0.0177(19) Uani 1 1 d . . . . .
H6A H 0.524895 -0.621492 0.375552 0.021 Uiso 1 1 calc R U . . .
N2A N 0.64545(19) -0.150(2) 0.4474(3) 0.0161(17) Uani 1 1 d . . . . .
H21A H 0.631157 -0.084113 0.481922 0.019 Uiso 1 1 calc R U . . .
H22A H 0.673857 -0.097280 0.442903 0.019 Uiso 1 1 calc R U . . .
N1B N 0.7880(2) 0.8920(19) 0.5897(3) 0.0138(12) Uani 1 1 d . . . . .
H1B H 0.801120 0.831516 0.553961 0.017 Uiso 1 1 calc R U . . .
C2B C 0.7443(2) 0.805(2) 0.5980(4) 0.0138(12) Uani 1 1 d . . . . .
C3B C 0.7237(3) 0.906(2) 0.6555(4) 0.017(2) Uani 1 1 d . . . . .
H3B H 0.693298 0.850503 0.662776 0.020 Uiso 1 1 calc R U . . .
C4B C 0.7478(3) 1.085(2) 0.7007(4) 0.0154(19) Uani 1 1 d . . . . .
H4B H 0.734014 1.153165 0.739402 0.018 Uiso 1 1 calc R U . . .
C5B C 0.7932(3) 1.169(2) 0.6901(4) 0.015(2) Uani 1 1 d . . . . .
H5B H 0.810038 1.292400 0.721318 0.018 Uiso 1 1 calc R U . . .
C6B C 0.8120(3) 1.068(2) 0.6343(4) 0.0161(19) Uani 1 1 d . . . . .
H6B H 0.842401 1.122131 0.626452 0.019 Uiso 1 1 calc R U . . .
N2B N 0.7233(2) 0.630(2) 0.5517(3) 0.0175(17) Uani 1 1 d . . . . .
H21B H 0.737578 0.573213 0.516714 0.021 Uiso 1 1 calc R U . . .
H22B H 0.695062 0.571295 0.556206 0.021 Uiso 1 1 calc R U . . .
O1C O 0.5665(2) -0.0218(18) 0.5124(3) 0.0243(15) Uani 1 1 d . . . . .
C1C C 0.5450(2) 0.056(2) 0.5638(3) 0.0140(18) Uani 1 1 d . . . . .
C2C C 0.5637(2) 0.228(2) 0.6187(4) 0.0143(18) Uani 1 1 d . . . . .
C3C C 0.5392(3) 0.303(3) 0.6728(4) 0.017(2) Uani 1 1 d . . . . .
H3C H 0.553487 0.411391 0.708185 0.021 Uiso 1 1 calc R U . . .
C4C C 0.4942(2) 0.222(2) 0.6760(4) 0.018(2) Uani 1 1 d . . . . .
H4C H 0.476981 0.274377 0.712644 0.022 Uiso 1 1 calc R U . . .
C5C C 0.4755(2) 0.059(2) 0.6227(3) 0.0131(17) Uani 1 1 d . . . . .
C6C C 0.4979(3) -0.019(2) 0.5685(4) 0.0162(18) Uani 1 1 d . . . . .
H6C H 0.482579 -0.123874 0.533664 0.019 Uiso 1 1 calc R U . . .
N1C N 0.6101(2) 0.336(2) 0.6200(3) 0.0188(17) Uani 1 1 d . . . . .
O2C O 0.63507(16) 0.2577(19) 0.5749(2) 0.0242(15) Uani 1 1 d . . . . .
O3C O 0.62391(18) 0.4977(18) 0.6668(3) 0.0287(16) Uani 1 1 d . . . . .
N2C N 0.4272(2) -0.039(2) 0.6262(3) 0.0174(16) Uani 1 1 d . . . . .
O4C O 0.40541(17) 0.0648(19) 0.6716(3) 0.0236(16) Uani 1 1 d . . . . .
O5C O 0.41120(17) -0.2181(19) 0.5818(3) 0.0288(16) Uani 1 1 d . . . . .
O1D O 0.80456(17) 0.5147(18) 0.4865(2) 0.0213(14) Uani 1 1 d . . . . .
C1D C 0.8246(3) 0.445(3) 0.4348(4) 0.020(2) Uani 1 1 d . . . . .
C2D C 0.8052(2) 0.285(2) 0.3793(4) 0.0137(18) Uani 1 1 d . . . . .
C3D C 0.8292(2) 0.223(2) 0.3233(4) 0.0134(19) Uani 1 1 d . . . . .
H3D H 0.814625 0.115675 0.288073 0.016 Uiso 1 1 calc R U . . .
C4D C 0.8733(2) 0.316(2) 0.3183(4) 0.0116(18) Uani 1 1 d . . . . .
H4D H 0.889733 0.276887 0.280462 0.014 Uiso 1 1 calc R U . . .
C5D C 0.8927(2) 0.472(2) 0.3723(4) 0.0168(19) Uani 1 1 d . . . . .
C6D C 0.8708(2) 0.540(2) 0.4283(4) 0.0181(19) Uani 1 1 d . . . . .
H6D H 0.886102 0.649203 0.462645 0.022 Uiso 1 1 calc R U . . .
N1D N 0.7592(2) 0.171(2) 0.3804(3) 0.0163(16) Uani 1 1 d . . . . .
O2D O 0.73503(16) 0.2387(18) 0.4267(2) 0.0236(15) Uani 1 1 d . . . . .
O3D O 0.74476(18) -0.005(2) 0.3340(3) 0.0269(17) Uani 1 1 d . . . . .
N2D N 0.9409(2) 0.572(2) 0.3688(3) 0.0249(18) Uani 1 1 d . . . . .
O4D O 0.96207(18) 0.474(2) 0.3210(3) 0.0298(16) Uani 1 1 d . . . . .
O5D O 0.95720(17) 0.7423(19) 0.4131(3) 0.0299(17) Uani 1 1 d . . . . .

loop_
_atom_site_aniso_label
_atom_site_aniso_U_11
_atom_site_aniso_U_22
_atom_site_aniso_U_33
_atom_site_aniso_U_23
_atom_site_aniso_U_13
_atom_site_aniso_U_12
N1A 0.012(4) 0.024(4) 0.009(3) 0.000(3) 0.002(3) -0.003(3)
C2A 0.013(4) 0.010(4) 0.018(4) 0.007(3) 0.000(3) -0.004(3)
C3A 0.012(5) 0.012(5) 0.020(4) 0.008(4) -0.001(3) 0.000(3)
C4A 0.021(5) 0.020(5) 0.014(4) -0.003(4) -0.003(4) 0.007(4)
C5A 0.021(5) 0.012(5) 0.017(4) 0.005(4) -0.009(4) -0.001(4)
C6A 0.016(5) 0.014(5) 0.023(5) 0.000(4) 0.002(4) -0.001(4)
N2A 0.014(4) 0.019(4) 0.015(4) 0.000(3) 0.002(3) -0.008(3)
N1B 0.013(3) 0.013(3) 0.015(3) 0.002(2) -0.001(2) 0.003(2)
C2B 0.013(3) 0.013(3) 0.015(3) 0.002(2) -0.001(2) 0.003(2)
C3B 0.020(5) 0.010(5) 0.021(5) 0.005(4) 0.008(4) 0.008(3)
C4B 0.021(5) 0.012(5) 0.013(4) -0.001(4) 0.000(4) 0.004(4)
C5B 0.023(5) 0.007(5) 0.016(4) -0.004(4) -0.006(4) 0.006(4)
C6B 0.019(4) 0.010(5) 0.020(5) 0.002(4) -0.007(4) 0.002(4)
N2B 0.015(4) 0.021(5) 0.017(4) -0.002(3) 0.002(3) -0.003(3)
O1C 0.020(3) 0.031(4) 0.022(4) -0.003(3) 0.006(3) -0.006(3)
C1C 0.012(4) 0.015(5) 0.015(4) 0.005(4) 0.004(4) 0.004(3)
C2C 0.008(4) 0.016(5) 0.019(4) 0.006(4) 0.007(4) 0.003(3)
C3C 0.024(5) 0.014(5) 0.014(4) 0.005(4) -0.004(4) -0.003(4)
C4C 0.018(5) 0.016(5) 0.020(5) 0.008(4) 0.007(4) 0.007(4)
C5C 0.013(4) 0.013(4) 0.013(4) 0.008(4) 0.002(3) -0.001(3)
C6C 0.027(5) 0.011(5) 0.011(4) 0.003(4) -0.003(4) 0.000(4)
N1C 0.027(4) 0.008(4) 0.021(4) 0.002(3) -0.005(3) -0.004(3)
O2C 0.020(3) 0.035(4) 0.018(3) -0.008(3) 0.005(3) -0.001(3)
O3C 0.024(3) 0.032(4) 0.030(3) -0.016(4) 0.000(3) -0.011(3)
N2C 0.013(4) 0.018(4) 0.021(4) 0.013(4) -0.004(3) -0.005(3)
O4C 0.018(3) 0.035(4) 0.018(3) 0.001(3) 0.012(3) 0.004(3)
O5C 0.025(3) 0.040(5) 0.022(3) 0.002(3) -0.008(3) -0.007(3)
O1D 0.020(3) 0.032(4) 0.012(3) -0.009(3) 0.009(2) -0.004(3)
C1D 0.021(5) 0.017(5) 0.021(5) 0.001(4) 0.001(4) 0.001(4)
C2D 0.019(5) 0.015(5) 0.008(4) 0.002(4) -0.006(3) 0.005(4)
C3D 0.018(4) 0.004(4) 0.018(5) -0.001(4) -0.004(4) 0.000(3)
C4D 0.013(5) 0.013(4) 0.009(4) 0.003(4) 0.002(3) 0.004(3)
C5D 0.007(4) 0.017(5) 0.026(5) 0.006(4) -0.002(4) -0.002(3)
C6D 0.009(4) 0.020(5) 0.026(5) -0.001(4) -0.003(4) 0.000(4)
N1D 0.016(4) 0.013(4) 0.020(4) -0.002(3) 0.001(3) 0.006(3)
O2D 0.016(3) 0.035(4) 0.019(3) -0.005(3) 0.008(3) -0.007(3)
O3D 0.024(4) 0.035(5) 0.022(3) -0.016(3) 0.000(3) -0.008(3)
N2D 0.022(4) 0.030(5) 0.023(4) 0.012(4) 0.000(4) 0.005(4)
O4D 0.021(3) 0.047(5) 0.021(3) 0.006(3) 0.004(3) 0.005(3)
O5D 0.019(3) 0.045(5) 0.026(4) -0.003(4) 0.000(3) -0.011(3)

loop_
_atom_type_symbol
_atom_type_description
_atom_type_scat_dispersion_real
_atom_type_scat_dispersion_imag
_atom_type_scat_source
C C 0.0033 0.0016 'International Tables Vol C Tables 4.2.6.8 and 6.1.1.4'
H H 0.0000 0.0000 'International Tables Vol C Tables 4.2.6.8 and 6.1.1.4'
N N 0.0061 0.0033 'International Tables Vol C Tables 4.2.6.8 and 6.1.1.4'
O O 0.0106 0.0060 'International Tables Vol C Tables 4.2.6.8 and 6.1.1.4'

loop_
_geom_angle_atom_site_label_1
_geom_angle_atom_site_label_2
_geom_angle_atom_site_label_3
_geom_angle
_geom_angle_site_symmetry_1
_geom_angle_site_symmetry_3
_geom_angle_publ_flag
C2A N1A C6A 122.4(7) . . ?
C2A N1A H1A 118.8 . . ?
C6A N1A H1A 118.8 . . ?
N2A C2A N1A 117.7(7) . . ?
N2A C2A C3A 124.0(7) . . ?
N1A C2A C3A 118.3(7) . . ?
C4A C3A C2A 118.4(7) . . ?
C4A C3A H3A 120.8 . . ?
C2A C3A H3A 120.8 . . ?
C3A C4A C5A 122.0(8) . . ?
C3A C4A H4A 119.0 . . ?
C5A C4A H4A 119.0 . . ?
C6A C5A C4A 117.9(8) . . ?
C6A C5A H5A 121.0 . . ?
C4A C5A H5A 121.0 . . ?
N1A C6A C5A 120.9(7) . . ?
N1A C6A H6A 119.5 . . ?
C5A C6A H6A 119.5 . . ?
C2A N2A H21A 120.0 . . ?
C2A N2A H22A 120.0 . . ?
H21A N2A H22A 120.0 . . ?
C6B N1B C2B 122.6(7) . . ?
C6B N1B H1B 118.7 . . ?
C2B N1B H1B 118.7 . . ?
N2B C2B N1B 118.7(7) . . ?
N2B C2B C3B 123.5(7) . . ?
N1B C2B C3B 117.9(7) . . ?
C4B C3B C2B 119.8(8) . . ?
C4B C3B H3B 120.1 . . ?
C2B C3B H3B 120.1 . . ?
C3B C4B C5B 120.4(8) . . ?
C3B C4B H4B 119.8 . . ?
C5B C4B H4B 119.8 . . ?
C6B C5B C4B 118.5(8) . . ?
C6B C5B H5B 120.8 . . ?
C4B C5B H5B 120.8 . . ?
N1B C6B C5B 120.9(8) . . ?
N1B C6B H6B 119.5 . . ?
C5B C6B H6B 119.5 . . ?
C2B N2B H21B 120.0 . . ?
C2B N2B H22B 120.0 . . ?
H21B N2B H22B 120.0 . . ?
O1C C1C C2C 125.3(7) . . ?
O1C C1C C6C 120.1(7) . . ?
C2C C1C C6C 114.6(6) . . ?
C3C C2C C1C 123.0(7) . . ?
C3C C2C N1C 116.0(8) . . ?
C1C C2C N1C 121.0(7) . . ?
C2C C3C C4C 120.9(8) . . ?
C2C C3C H3C 119.6 . . ?
C4C C3C H3C 119.6 . . ?
C3C C4C C5C 116.6(7) . . ?
C3C C4C H4C 121.7 . . ?
C5C C4C H4C 121.7 . . ?
C6C C5C C4C 124.9(7) . . ?
C6C C5C N2C 117.9(7) . . ?
C4C C5C N2C 117.1(7) . . ?
C5C C6C C1C 120.0(7) . . ?
C5C C6C H6C 120.0 . . ?
C1C C6C H6C 120.0 . . ?
O3C N1C O2C 121.6(7) . . ?
O3C N1C C2C 118.5(7) . . ?
O2C N1C C2C 119.9(7) . . ?
O4C N2C O5C 123.5(6) . . ?
O4C N2C C5C 118.7(7) . . ?
O5C N2C C5C 117.8(7) . . ?
O1D C1D C2D 126.2(7) . . ?
O1D C1D C6D 119.3(7) . . ?
C2D C1D C6D 114.5(7) . . ?
C3D C2D C1D 123.0(7) . . ?
C3D C2D N1D 117.2(7) . . ?
C1D C2D N1D 119.8(7) . . ?
C4D C3D C2D 121.2(8) . . ?
C4D C3D H3D 119.4 . . ?
C2D C3D H3D 119.4 . . ?
C3D C4D C5D 116.3(7) . . ?
C3D C4D H4D 121.8 . . ?
C5D C4D H4D 121.8 . . ?
C6D C5D C4D 124.9(7) . . ?
C6D C5D N2D 117.4(7) . . ?
C4D C5D N2D 117.8(7) . . ?
C5D C6D C1D 120.0(7) . . ?
C5D C6D H6D 120.0 . . ?
C1D C6D H6D 120.0 . . ?
O2D N1D O3D 121.2(6) . . ?
O2D N1D C2D 120.7(7) . . ?
O3D N1D C2D 118.0(6) . . ?
O5D N2D O4D 124.1(7) . . ?
O5D N2D C5D 118.5(7) . . ?
O4D N2D C5D 117.4(7) . . ?

loop_
_geom_bond_atom_site_label_1
_geom_bond_atom_site_label_2
_geom_bond_distance
_geom_bond_site_symmetry_2
_geom_bond_publ_flag
N1A C2A 1.353(9) . ?
N1A C6A 1.360(10) . ?
N1A H1A 0.8800 . ?
C2A N2A 1.328(9) . ?
C2A C3A 1.426(10) . ?
C3A C4A 1.372(10) . ?
C3A H3A 0.9500 . ?
C4A C5A 1.393(11) . ?
C4A H4A 0.9500 . ?
C5A C6A 1.367(11) . ?
C5A H5A 0.9500 . ?
C6A H6A 0.9500 . ?
N2A H21A 0.8800 . ?
N2A H22A 0.8800 . ?
N1B C6B 1.355(10) . ?
N1B C2B 1.362(9) . ?
N1B H1B 0.8800 . ?
C2B N2B 1.332(9) . ?
C2B C3B 1.412(10) . ?
C3B C4B 1.370(11) . ?
C3B H3B 0.9500 . ?
C4B C5B 1.414(11) . ?
C4B H4B 0.9500 . ?
C5B C6B 1.358(11) . ?
C5B H5B 0.9500 . ?
C6B H6B 0.9500 . ?
N2B H21B 0.8800 . ?
N2B H22B 0.8800 . ?
O1C C1C 1.296(9) . ?
C1C C2C 1.437(11) . ?
C1C C6C 1.445(11) . ?
C2C C3C 1.385(11) . ?
C2C N1C 1.450(9) . ?
C3C C4C 1.388(11) . ?
C3C H3C 0.9500 . ?
C4C C5C 1.394(10) . ?
C4C H4C 0.9500 . ?
C5C C6C 1.357(10) . ?
C5C N2C 1.498(9) . ?
C6C H6C 0.9500 . ?
N1C O3C 1.228(8) . ?
N1C O2C 1.247(8) . ?
N2C O4C 1.222(8) . ?
N2C O5C 1.248(8) . ?
O1D C1D 1.270(9) . ?
C1D C2D 1.437(11) . ?
C1D C6D 1.438(11) . ?
C2D C3D 1.403(10) . ?
C2D N1D 1.445(9) . ?
C3D C4D 1.372(11) . ?
C3D H3D 0.9500 . ?
C4D C5D 1.405(11) . ?
C4D H4D 0.9500 . ?
C5D C6D 1.376(10) . ?
C5D N2D 1.495(10) . ?
C6D H6D 0.9500 . ?
N1D O2D 1.241(7) . ?
N1D O3D 1.256(8) . ?
N2D O5D 1.229(8) . ?
N2D O4D 1.248(8) . ?

loop_
_geom_hbond_atom_site_label_D
_geom_hbond_atom_site_label_H
_geom_hbond_atom_site_label_A
_geom_hbond_distance_DH
_geom_hbond_distance_HA
_geom_hbond_distance_DA
_geom_hbond_angle_DHA
_geom_hbond_site_symmetry_A
_geom_hbond_publ_flag
N1A H1A O1C 0.88 1.81 2.595(9) 147.8 . yes
N2A H21A O1C 0.88 2.06 2.780(9) 138.6 . yes
N2A H21A O2C 0.88 2.34 3.103(8) 145.0 . yes
N2A H22A O2D 0.88 2.25 3.085(8) 158.6 . yes
N1B H1B O1D 0.88 1.85 2.639(9) 147.8 . yes
N2B H21B O1D 0.88 2.12 2.835(8) 137.7 . yes
N2B H21B O2D 0.88 2.27 3.033(8) 144.7 . yes
N2B H22B O2C 0.88 2.18 3.030(8) 161.2 . yes
C3A H3A O3D 0.95 2.56 3.431(10) 153.0 . yes
C6A H6A O4D 0.95 2.57 3.320(10) 135.8 3_445 yes
C6A H6A O5D 0.95 2.60 3.341(10) 135.2 3_455 yes
C3B H3B O3C 0.95 2.47 3.371(10) 159.3 . yes
C4B H4B O3D 0.95 2.45 3.206(10) 136.4 4_665 yes
C6B H6B O4C 0.95 2.42 3.219(10) 141.8 3_565 yes
C4D H4D O3C 0.95 2.64 3.408(10) 137.8 4_644 yes
C6D H6D O5C 0.95 2.63 3.518(10) 155.1 3 yes

loop_
_geom_torsion_atom_site_label_1
_geom_torsion_atom_site_label_2
_geom_torsion_atom_site_label_3
_geom_torsion_atom_site_label_4
_geom_torsion
_geom_torsion_site_symmetry_1
_geom_torsion_site_symmetry_2
_geom_torsion_site_symmetry_3
_geom_torsion_site_symmetry_4
_geom_torsion_publ_flag
C6A N1A C2A N2A 178.4(8) . . . . ?
C6A N1A C2A C3A -1.0(12) . . . . ?
N2A C2A C3A C4A -177.6(8) . . . . ?
N1A C2A C3A C4A 1.7(11) . . . . ?
C2A C3A C4A C5A -1.0(12) . . . . ?
C3A C4A C5A C6A -0.5(13) . . . . ?
C2A N1A C6A C5A -0.5(13) . . . . ?
C4A C5A C6A N1A 1.3(13) . . . . ?
C6B N1B C2B N2B -179.7(7) . . . . ?
C6B N1B C2B C3B 0.4(12) . . . . ?
N2B C2B C3B C4B 179.9(8) . . . . ?
N1B C2B C3B C4B -0.3(12) . . . . ?
C2B C3B C4B C5B 0.0(13) . . . . ?
C3B C4B C5B C6B 0.1(12) . . . . ?
C2B N1B C6B C5B -0.3(12) . . . . ?
C4B C5B C6B N1B 0.1(12) . . . . ?
O1C C1C C2C C3C -179.4(9) . . . . ?
C6C C1C C2C C3C 2.5(12) . . . . ?
O1C C1C C2C N1C 0.9(13) . . . . ?
C6C C1C C2C N1C -177.2(7) . . . . ?
C1C C2C C3C C4C -1.7(13) . . . . ?
N1C C2C C3C C4C 178.0(8) . . . . ?
C2C C3C C4C C5C 0.8(13) . . . . ?
C3C C4C C5C C6C -0.9(13) . . . . ?
C3C C4C C5C N2C 178.4(7) . . . . ?
C4C C5C C6C C1C 1.9(13) . . . . ?
N2C C5C C6C C1C -177.4(7) . . . . ?
O1C C1C C6C C5C 179.3(8) . . . . ?
C2C C1C C6C C5C -2.5(12) . . . . ?
C3C C2C N1C O3C -3.2(11) . . . . ?
C1C C2C N1C O3C 176.5(8) . . . . ?
C3C C2C N1C O2C 175.4(8) . . . . ?
C1C C2C N1C O2C -4.9(12) . . . . ?
C6C C5C N2C O4C -172.0(8) . . . . ?
C4C C5C N2C O4C 8.6(11) . . . . ?
C6C C5C N2C O5C 6.8(11) . . . . ?
C4C C5C N2C O5C -172.6(7) . . . . ?
O1D C1D C2D C3D 178.5(9) . . . . ?
C6D C1D C2D C3D 0.2(12) . . . . ?
O1D C1D C2D N1D -3.0(14) . . . . ?
C6D C1D C2D N1D 178.8(7) . . . . ?
C1D C2D C3D C4D -0.2(13) . . . . ?
N1D C2D C3D C4D -178.8(8) . . . . ?
C2D C3D C4D C5D 0.4(12) . . . . ?
C3D C4D C5D C6D -0.8(13) . . . . ?
C3D C4D C5D N2D 179.4(7) . . . . ?
C4D C5D C6D C1D 0.9(13) . . . . ?
N2D C5D C6D C1D -179.3(8) . . . . ?
O1D C1D C6D C5D -178.9(8) . . . . ?
C2D C1D C6D C5D -0.6(12) . . . . ?
C3D C2D N1D O2D -175.1(7) . . . . ?
C1D C2D N1D O2D 6.3(12) . . . . ?
C3D C2D N1D O3D 6.7(11) . . . . ?
C1D C2D N1D O3D -171.9(8) . . . . ?
C6D C5D N2D O5D -7.3(12) . . . . ?
C4D C5D N2D O5D 172.5(8) . . . . ?
C6D C5D N2D O4D 172.1(8) . . . . ?
C4D C5D N2D O4D -8.1(11) . . . . ?
